data_7125561
loop_
_publ_author_name
'Cap\'o, Magdalena'
'Sa\'a, Jos\'e M'
'Alvarez, Angel'

_publ_section_title
;
 Self-assembly of a stereoselective trinuclear sodium/lithium triple
 helix.
;
_journal_issue 17
_journal_name_full 'Chemical communications (Cambridge, England)'
_journal_page_first 1982
_journal_page_last 1983
_journal_paper_doi 10.1039/b205440j
_journal_year 2002
_chemical_formula_sum 'C93 H108 F9 Li3 N6 O21 S3'
_chemical_formula_weight 1933.85
_space_group_IT_number 14
_space_group_name_Hall '-P 2yn'
_space_group_name_H-M_alt 'P 1 21/n 1'
_symmetry_cell_setting monoclinic
_symmetry_space_group_name_H-M 'P 1 21/n 1'
_atom_sites_solution_hydrogens geom
_atom_sites_solution_primary direct
_atom_sites_solution_secondary difmap
_audit_creation_method SHELXL-97
_cell_angle_alpha 90.00
_cell_angle_beta 98.033(16)
_cell_angle_gamma 90.00
_cell_formula_units_Z 4
_cell_length_a 15.331(10)
_cell_length_b 27.404(16)
_cell_length_c 23.137(14)
_cell_measurement_reflns_used 43
_cell_measurement_temperature 150(2)
_cell_volume 9625(10)
_computing_cell_refinement 'Bruker SMART'
_computing_data_collection 'Bruker SMART'
_computing_data_reduction 'Bruker SHELXTL'
_computing_molecular_graphics 'Bruker SHELXTL'
_computing_publication_material 'Bruker SHELXTL'
_computing_structure_refinement 'SHELXL-97 (Sheldrick, 1997)'
_computing_structure_solution 'SHELXL-97 (Sheldrick, 1990)'
_diffrn_ambient_temperature 150(2)
_diffrn_measured_fraction_theta_full 0.929
_diffrn_measured_fraction_theta_max 0.929
_diffrn_measurement_device_type 'CCD area detector'
_diffrn_measurement_method 'phi and omega scans'
_diffrn_radiation_monochromator graphite
_diffrn_radiation_source 'fine-focus sealed tube'
_diffrn_radiation_type MoK\a
_diffrn_radiation_wavelength 0.71073
_diffrn_reflns_av_R_equivalents 0.3816
_diffrn_reflns_av_sigmaI/netI 0.4941
_diffrn_reflns_limit_h_max 17
_diffrn_reflns_limit_h_min -19
_diffrn_reflns_limit_k_max 34
_diffrn_reflns_limit_k_min -34
_diffrn_reflns_limit_l_max 16
_diffrn_reflns_limit_l_min -30
_diffrn_reflns_number 60845
_diffrn_reflns_theta_full 28.43
_diffrn_reflns_theta_max 28.43
_diffrn_reflns_theta_min 1.16
_exptl_absorpt_coefficient_mu 0.166
_exptl_absorpt_correction_T_max 0.7758
_exptl_absorpt_correction_T_min 0.5357
_exptl_absorpt_correction_type empirical
_exptl_crystal_colour Colourless
_exptl_crystal_density_diffrn 1.335
_exptl_crystal_density_method 'not measured'
_exptl_crystal_description Prism
_exptl_crystal_F_000 4056
_exptl_crystal_size_max 0.2
_exptl_crystal_size_mid 0.08
_exptl_crystal_size_min 0.06
_refine_diff_density_max 1.627
_refine_diff_density_min -0.601
_refine_diff_density_rms 0.156
_refine_ls_extinction_coef 0.0111(10)
_refine_ls_extinction_expression Fc^*^=kFc[1+0.001xFc^2^\l^3^/sin(2\q)]^-1/4^
_refine_ls_extinction_method SHELXL
_refine_ls_goodness_of_fit_ref 0.953
_refine_ls_hydrogen_treatment mixed
_refine_ls_matrix_type full
_refine_ls_number_parameters 1038
_refine_ls_number_reflns 22498
_refine_ls_number_restraints 32
_refine_ls_restrained_S_all 0.958
_refine_ls_R_factor_all 0.3720
_refine_ls_R_factor_gt 0.1553
_refine_ls_shift/su_max 0.004
_refine_ls_shift/su_mean 0.000
_refine_ls_structure_factor_coef Fsqd
_refine_ls_weighting_details 'calc w=1/[\s^2^(Fo^2^)+(0.2000P)^2^+0.0000P] where P=(Fo^2^+2Fc^2^)/3'
_refine_ls_weighting_scheme calc
_refine_ls_wR_factor_gt 0.3680
_refine_ls_wR_factor_ref 0.4896
_reflns_number_gt 5127
_reflns_number_total 22498
_reflns_threshold_expression >2sigma(I)
_cod_data_source_file b205440j.txt
_cod_data_source_block och207m
_cod_depositor_comments
;
The following automatic conversions were performed:

data item '_exptl_absorpt_correction_type' value 'Empirical' was
changed to 'empirical' in accordance with the
/home/saulius/struct/COD-crude-data/automatic-downloads/DataCite-retrospective/RSC/depositions/lib/dictionaries/cif_core.dic
dictionary named 'cif_core.dic' version 2.4.2 last updated on
2011-04-26.

data item '_symmetry_cell_setting' value 'Monoclinic' was changed to
'monoclinic' in accordance with the
/home/saulius/struct/COD-crude-data/automatic-downloads/DataCite-retrospective/RSC/depositions/lib/dictionaries/cif_core.dic
dictionary named 'cif_core.dic' version 2.4.2 last updated on
2011-04-26.

Automatic conversion script
Id: cif_fix_values 6909 2019-04-08 15:41:33Z antanas 
;
_cod_original_sg_symbol_H-M P2(1)/n
_cod_database_code 7125561

loop_
_symmetry_equiv_pos_as_xyz
'x, y, z'
'-x+1/2, y+1/2, -z+1/2'
'-x, -y, -z'
'x-1/2, -y-1/2, z-1/2'

loop_
_atom_site_label
_atom_site_type_symbol
_atom_site_fract_x
_atom_site_fract_y
_atom_site_fract_z
_atom_site_U_iso_or_equiv
_atom_site_adp_type
_atom_site_occupancy
_atom_site_symmetry_multiplicity
_atom_site_calc_flag
_atom_site_refinement_flags
_atom_site_disorder_assembly
_atom_site_disorder_group
S1 S 0.08195(19) 0.85985(11) 0.00350(13) 0.0576(8) Uani 1 1 d D . .
O1S O 0.0831(6) 0.8470(3) -0.0572(3) 0.076(2) Uani 1 1 d D . .
O2S O 0.0272(5) 0.8297(2) 0.0335(3) 0.061(2) Uani 1 1 d D . .
O3S O 0.1667(5) 0.8710(3) 0.0366(3) 0.072(2) Uani 1 1 d D . .
C1S C 0.0257(7) 0.9176(5) -0.0002(4) 0.070(4) Uani 1 1 d D . .
F1S F -0.0576(5) 0.9139(3) -0.0247(3) 0.095(3) Uani 1 1 d D . .
F2S F 0.0642(5) 0.9511(3) -0.0304(3) 0.087(2) Uani 1 1 d D . .
F3S F 0.0248(5) 0.9377(2) 0.0523(3) 0.081(2) Uani 1 1 d D . .
O5S O 0.7885(5) -0.0089(2) 0.2962(4) 0.095(3) Uiso 1 1 d D . .
S2S S 0.8515(3) -0.04143(19) 0.3276(2) 0.0608(19) Uiso 0.527(7) 1 d PGD A 1
O4S O 0.9025(5) -0.0210(3) 0.3795(3) 0.084(5) Uiso 0.527(7) 1 d PGD A 1
O6S O 0.8971(5) -0.0761(3) 0.2953(3) 0.097(7) Uiso 0.527(7) 1 d PGD A 1
C2S C 0.7708(4) -0.0785(2) 0.3552(2) 0.065(7) Uiso 0.527(7) 1 d PGD A 1
F4S F 0.7154(4) -0.0529(3) 0.3823(4) 0.062(3) Uiso 0.527(7) 1 d PGD A 1
F5S F 0.8066(6) -0.1121(2) 0.3939(4) 0.077(4) Uiso 0.527(7) 1 d PGD A 1
F6S F 0.7216(5) -0.1041(3) 0.3136(3) 0.104(5) Uiso 0.527(7) 1 d PGD A 1
S2SA S 0.7879(4) -0.05967(18) 0.3096(2) 0.063(2) Uiso 0.473(7) 1 d PGD A 2
O4SA O 0.7446(5) -0.0946(4) 0.2672(3) 0.071(5) Uiso 0.473(7) 1 d PGD A 2
O6SA O 0.7894(6) -0.0732(4) 0.3703(2) 0.085(6) Uiso 0.473(7) 1 d PGD A 2
C2SA C 0.9020(4) -0.0630(4) 0.3002(4) 0.036(6) Uiso 0.473(7) 1 d PGD A 2
F4SA F 0.9166(6) -0.0487(5) 0.2481(5) 0.115(6) Uiso 0.473(7) 1 d PGD A 2
F5SA F 0.9274(12) -0.1088(4) 0.3068(7) 0.120(7) Uiso 0.473(7) 1 d PGD A 2
F6SA F 0.9469(11) -0.0395(5) 0.3441(6) 0.115(6) Uiso 0.473(7) 1 d PGD A 2
S3 S 0.17751(18) 0.36583(10) 0.10297(10) 0.0439(7) Uani 1 1 d D . .
O7S O 0.2527(5) 0.3478(3) 0.1408(3) 0.067(2) Uani 1 1 d D . .
O8S O 0.1845(7) 0.3561(3) 0.0429(3) 0.080(3) Uani 1 1 d D . .
O9S O 0.0955(5) 0.3560(3) 0.1221(4) 0.081(3) Uani 1 1 d D . .
C3S C 0.1910(7) 0.4308(4) 0.1090(4) 0.059(3) Uani 1 1 d D . .
F8S F 0.1237(6) 0.4538(3) 0.0797(6) 0.158(5) Uani 1 1 d D . .
F7S F 0.2598(5) 0.4476(2) 0.0880(3) 0.076(2) Uani 1 1 d D . .
F9S F 0.1961(8) 0.4468(3) 0.1624(4) 0.148(5) Uani 1 1 d D . .
Li1 Li 0.5005(11) 0.1616(6) 0.2200(6) 0.044(4) Uani 1 1 d . . .
Li2 Li 0.3151(11) 0.2911(6) 0.1638(7) 0.050(4) Uani 1 1 d . . .
Li3 Li 0.6920(16) 0.0387(6) 0.2736(8) 0.075(7) Uani 1 1 d . A .
C1 C 0.2416(4) 0.00105(17) 0.0535(2) 0.060(3) Uani 1 1 d G . .
H1 H 0.1859 -0.0080 0.0639 0.072 Uiso 1 1 calc R . .
C2 C 0.2845(5) -0.02985(16) 0.0191(2) 0.067(4) Uani 1 1 d G . .
H2 H 0.2583 -0.0600 0.0059 0.080 Uiso 1 1 calc R . .
C3 C 0.3659(5) -0.01668(18) 0.0040(2) 0.063(3) Uani 1 1 d G . .
H3 H 0.3953 -0.0378 -0.0195 0.076 Uiso 1 1 calc R . .
C4 C 0.4044(3) 0.02740(19) 0.0233(2) 0.056(3) Uani 1 1 d G . .
H4 H 0.4600 0.0364 0.0130 0.067 Uiso 1 1 calc R . .
C5 C 0.3614(3) 0.05830(15) 0.05773(16) 0.050(3) Uani 1 1 d G . .
C6 C 0.2800(3) 0.04512(15) 0.07285(16) 0.048(3) Uani 1 1 d G . .
C7 C 0.2370(3) 0.07602(19) 0.1073(2) 0.055(3) Uani 1 1 d G . .
H7 H 0.1814 0.0670 0.1176 0.066 Uiso 1 1 calc R . .
C8 C 0.2755(4) 0.12010(18) 0.1266(2) 0.051(3) Uani 1 1 d G . .
C9 C 0.3569(4) 0.13328(15) 0.1115(2) 0.047(3) Uani 1 1 d G . .
C10 C 0.3998(3) 0.10238(17) 0.0770(2) 0.050(3) Uani 1 1 d G . .
C11 C 0.4905(3) 0.12160(19) 0.06284(16) 0.050(3) Uani 1 1 d G . .
C12 C 0.5614(4) 0.12158(19) 0.10742(14) 0.046(3) Uani 1 1 d G . .
C13 C 0.6446(3) 0.1352(2) 0.09582(17) 0.049(3) Uani 1 1 d G . .
C14 C 0.6568(3) 0.1488(2) 0.03965(19) 0.047(3) Uani 1 1 d G . .
H14 H 0.7137 0.1581 0.0317 0.057 Uiso 1 1 calc R . .
C15 C 0.5859(3) 0.14885(13) -0.00492(14) 0.046(3) Uani 1 1 d G . .
C16 C 0.5028(3) 0.13524(13) 0.00667(14) 0.047(3) Uani 1 1 d G . .
C17 C 0.4318(3) 0.1353(2) -0.03790(18) 0.049(3) Uani 1 1 d G . .
H17 H 0.3750 0.1260 -0.0300 0.059 Uiso 1 1 calc R . .
C18 C 0.4441(4) 0.1489(2) -0.09407(16) 0.056(3) Uani 1 1 d G . .
H18 H 0.3956 0.1489 -0.1245 0.067 Uiso 1 1 calc R . .
C19 C 0.5273(4) 0.1625(2) -0.10567(14) 0.062(3) Uani 1 1 d G . .
H19 H 0.5356 0.1718 -0.1441 0.074 Uiso 1 1 calc R . .
C20 C 0.5982(3) 0.1625(2) -0.06110(16) 0.056(3) Uani 1 1 d G . .
H20 H 0.6550 0.1718 -0.0690 0.068 Uiso 1 1 calc R . .
C21 C 0.2283(8) 0.1492(4) 0.1700(4) 0.055(3) Uani 1 1 d . . .
H21A H 0.1785 0.1295 0.1802 0.066 Uiso 1 1 calc R . .
H21B H 0.2698 0.1543 0.2062 0.066 Uiso 1 1 calc R . .
C22 C 0.1559(10) 0.2253(4) 0.1925(5) 0.087(5) Uani 1 1 d D . .
H22A H 0.1342 0.2573 0.1763 0.105 Uiso 1 1 calc R . .
H22B H 0.2028 0.2317 0.2255 0.105 Uiso 1 1 calc R . .
C23 C 0.0805(11) 0.1986(5) 0.2151(8) 0.158(10) Uani 1 1 d D . .
H23A H 0.0580 0.2185 0.2449 0.237 Uiso 1 1 calc R . .
H23B H 0.1019 0.1673 0.2321 0.237 Uiso 1 1 calc R . .
H23C H 0.0332 0.1927 0.1827 0.237 Uiso 1 1 calc R . .
C24 C 0.1309(7) 0.1922(4) 0.0921(4) 0.047(3) Uani 1 1 d . . .
H24A H 0.1624 0.1760 0.0629 0.056 Uiso 1 1 calc R . .
H24B H 0.0824 0.1704 0.0998 0.056 Uiso 1 1 calc R . .
C25 C 0.0922(7) 0.2388(4) 0.0667(4) 0.052(3) Uani 1 1 d . . .
H25A H 0.0523 0.2318 0.0308 0.079 Uiso 1 1 calc R . .
H25B H 0.1395 0.2604 0.0578 0.079 Uiso 1 1 calc R . .
H25C H 0.0594 0.2548 0.0949 0.079 Uiso 1 1 calc R . .
C26 C 0.7222(7) 0.1459(4) 0.1454(4) 0.055(3) Uani 1 1 d . . .
H26A H 0.7685 0.1641 0.1288 0.065 Uiso 1 1 calc R . .
H26B H 0.7005 0.1668 0.1752 0.065 Uiso 1 1 calc R . .
C27 C 0.7909(8) 0.0680(4) 0.1297(4) 0.060(3) Uani 1 1 d . . .
H27A H 0.8290 0.0870 0.1069 0.072 Uiso 1 1 calc R . .
H27B H 0.7384 0.0576 0.1026 0.072 Uiso 1 1 calc R . .
C28 C 0.8411(11) 0.0226(5) 0.1538(6) 0.092(5) Uani 1 1 d . . .
H28A H 0.8581 0.0033 0.1215 0.138 Uiso 1 1 calc R . .
H28B H 0.8034 0.0029 0.1756 0.138 Uiso 1 1 calc R . .
H28C H 0.8941 0.0324 0.1799 0.138 Uiso 1 1 calc R . .
C29 C 0.8294(9) 0.1134(5) 0.2246(5) 0.086(5) Uani 1 1 d D . .
H29A H 0.8484 0.0834 0.2466 0.104 Uiso 1 1 calc R . .
H29B H 0.8015 0.1350 0.2511 0.104 Uiso 1 1 calc R . .
C30 C 0.9107(10) 0.1391(6) 0.2082(6) 0.116(6) Uani 1 1 d D . .
H30A H 0.9514 0.1464 0.2437 0.174 Uiso 1 1 calc R . .
H30B H 0.8930 0.1695 0.1875 0.174 Uiso 1 1 calc R . .
H30C H 0.9400 0.1177 0.1829 0.174 Uiso 1 1 calc R . .
C31 C 0.6865(4) 0.3143(3) 0.4360(3) 0.102(6) Uani 1 1 d G . .
H31 H 0.6833 0.3076 0.4760 0.122 Uiso 1 1 calc R . .
C32 C 0.7024(5) 0.3615(2) 0.4184(4) 0.106(6) Uani 1 1 d G . .
H32 H 0.7101 0.3872 0.4463 0.127 Uiso 1 1 calc R . .
C33 C 0.7072(5) 0.37129(19) 0.3600(4) 0.097(5) Uani 1 1 d G . .
H33 H 0.7181 0.4036 0.3479 0.116 Uiso 1 1 calc R . .
C34 C 0.6960(4) 0.33377(19) 0.3192(3) 0.071(4) Uani 1 1 d G . .
H34 H 0.6993 0.3404 0.2792 0.085 Uiso 1 1 calc R . .
C35 C 0.6801(3) 0.28650(18) 0.3368(2) 0.058(3) Uani 1 1 d G . .
C36 C 0.6754(3) 0.2767(2) 0.3952(2) 0.074(4) Uani 1 1 d G . .
C37 C 0.6594(4) 0.2295(2) 0.4129(2) 0.062(3) Uani 1 1 d G . .
H37 H 0.6562 0.2228 0.4528 0.074 Uiso 1 1 calc R . .
C38 C 0.6483(4) 0.1920(2) 0.3721(3) 0.051(3) Uani 1 1 d G . .
C39 C 0.6530(4) 0.20170(19) 0.3137(2) 0.052(3) Uani 1 1 d G . .
C40 C 0.6689(4) 0.2490(2) 0.29602(18) 0.052(3) Uani 1 1 d G . .
C41 C 0.6837(3) 0.2556(2) 0.23202(19) 0.051(3) Uani 1 1 d G . .
C42 C 0.6092(3) 0.2513(2) 0.1906(2) 0.046(3) Uani 1 1 d G . .
C43 C 0.6147(3) 0.2604(2) 0.1321(2) 0.050(3) Uani 1 1 d G . .
C44 C 0.6947(3) 0.2739(2) 0.11507(18) 0.061(3) Uani 1 1 d G . .
H44 H 0.6985 0.2801 0.0751 0.073 Uiso 1 1 calc R . .
C45 C 0.7692(3) 0.27814(14) 0.15648(19) 0.054(3) Uani 1 1 d G . .
C46 C 0.7638(3) 0.26900(14) 0.21496(18) 0.056(3) Uani 1 1 d G . .
C47 C 0.8383(3) 0.2733(2) 0.2564(2) 0.069(4) Uani 1 1 d G . .
H47 H 0.8345 0.2670 0.2963 0.083 Uiso 1 1 calc R . .
C48 C 0.9183(3) 0.2867(2) 0.2393(3) 0.081(4) Uani 1 1 d G . .
H48 H 0.9693 0.2896 0.2676 0.097 Uiso 1 1 calc R . .
C49 C 0.9238(3) 0.2958(2) 0.1808(3) 0.078(4) Uani 1 1 d G . .
H49 H 0.9785 0.3050 0.1692 0.094 Uiso 1 1 calc R . .
C50 C 0.8493(3) 0.2916(2) 0.1394(3) 0.067(3) Uani 1 1 d G . .
H50 H 0.8531 0.2978 0.0995 0.080 Uiso 1 1 calc R . .
C51 C 0.6209(9) 0.1433(4) 0.3924(4) 0.070(4) Uani 1 1 d . . .
H51A H 0.5633 0.1347 0.3698 0.084 Uiso 1 1 calc R . .
H51B H 0.6122 0.1462 0.4339 0.084 Uiso 1 1 calc R . .
C52 C 0.6841(11) 0.0635(7) 0.4217(6) 0.145(10) Uani 1 1 d D . .
H52A H 0.6937 0.0733 0.4633 0.174 Uiso 1 1 calc R . .
H52B H 0.7287 0.0390 0.4146 0.174 Uiso 1 1 calc R . .
C53 C 0.5908(12) 0.0448(4) 0.4033(6) 0.091(5) Uani 1 1 d D . .
H53A H 0.5810 0.0156 0.4260 0.136 Uiso 1 1 calc R . .
H53B H 0.5829 0.0366 0.3616 0.136 Uiso 1 1 calc R . .
H53C H 0.5484 0.0701 0.4104 0.136 Uiso 1 1 calc R . .
C54 C 0.7808(11) 0.1221(6) 0.4121(6) 0.130(8) Uani 1 1 d D . .
H54A H 0.7974 0.1487 0.3869 0.156 Uiso 1 1 calc R . .
H54B H 0.7805 0.1352 0.4520 0.156 Uiso 1 1 calc R . .
C55 C 0.8470(18) 0.0801(10) 0.4135(8) 0.31(2) Uani 1 1 d D . .
H55A H 0.9060 0.0919 0.4289 0.464 Uiso 1 1 calc R . .
H55B H 0.8473 0.0675 0.3738 0.464 Uiso 1 1 calc R . .
H55C H 0.8302 0.0539 0.4385 0.464 Uiso 1 1 calc R . .
C56 C 0.5366(7) 0.2507(4) 0.0837(4) 0.048(3) Uani 1 1 d . . .
H56A H 0.5123 0.2179 0.0896 0.057 Uiso 1 1 calc R . .
H56B H 0.5585 0.2508 0.0454 0.057 Uiso 1 1 calc R . .
C57 C 0.4990(7) 0.3386(3) 0.0742(4) 0.045(3) Uani 1 1 d . . .
H57A H 0.5229 0.3395 0.0366 0.054 Uiso 1 1 calc R . .
H57B H 0.5484 0.3448 0.1058 0.054 Uiso 1 1 calc R . .
C58 C 0.4307(7) 0.3793(4) 0.0745(4) 0.055(3) Uani 1 1 d . . .
H58A H 0.4585 0.4109 0.0693 0.083 Uiso 1 1 calc R . .
H58B H 0.4074 0.3790 0.1119 0.083 Uiso 1 1 calc R . .
H58C H 0.3825 0.3740 0.0426 0.083 Uiso 1 1 calc R . .
C59 C 0.3867(7) 0.2752(4) 0.0372(4) 0.052(3) Uani 1 1 d . . .
H59A H 0.3380 0.2985 0.0394 0.062 Uiso 1 1 calc R . .
H59B H 0.3655 0.2424 0.0467 0.062 Uiso 1 1 calc R . .
C60 C 0.4070(8) 0.2745(5) -0.0246(4) 0.063(3) Uani 1 1 d . . .
H60A H 0.3541 0.2650 -0.0510 0.095 Uiso 1 1 calc R . .
H60B H 0.4542 0.2509 -0.0278 0.095 Uiso 1 1 calc R . .
H60C H 0.4260 0.3070 -0.0351 0.095 Uiso 1 1 calc R . .
C61 C 0.1405(5) 0.0194(2) 0.2513(3) 0.088(5) Uani 1 1 d G . .
H61 H 0.1246 -0.0081 0.2272 0.105 Uiso 1 1 calc R . .
C62 C 0.0783(4) 0.0414(3) 0.2811(3) 0.086(5) Uani 1 1 d G . .
H62 H 0.0200 0.0290 0.2773 0.103 Uiso 1 1 calc R . .
C63 C 0.1015(4) 0.0817(3) 0.3164(3) 0.082(4) Uani 1 1 d G . .
H63 H 0.0590 0.0968 0.3368 0.098 Uiso 1 1 calc R . .
C64 C 0.1869(4) 0.1000(2) 0.3219(2) 0.066(3) Uani 1 1 d G . .
H64 H 0.2027 0.1275 0.3461 0.079 Uiso 1 1 calc R . .
C65 C 0.2490(4) 0.07794(16) 0.29215(18) 0.067(4) Uani 1 1 d G . .
C66 C 0.2258(4) 0.03765(16) 0.25683(19) 0.079(4) Uani 1 1 d G . .
C67 C 0.2880(5) 0.01561(19) 0.2270(2) 0.078(4) Uani 1 1 d G . .
H67 H 0.2721 -0.0119 0.2029 0.094 Uiso 1 1 calc R . .
C68 C 0.3733(5) 0.0339(2) 0.2325(2) 0.066(4) Uani 1 1 d G . .
C69 C 0.3965(4) 0.0742(2) 0.2679(3) 0.058(3) Uani 1 1 d G . .
C70 C 0.3344(4) 0.09620(19) 0.2977(2) 0.058(3) Uani 1 1 d G . .
C71 C 0.3679(4) 0.13686(18) 0.34149(14) 0.051(3) Uani 1 1 d G . .
C72 C 0.3898(4) 0.1814(2) 0.31858(15) 0.042(2) Uani 1 1 d G . .
C73 C 0.4189(4) 0.21965(17) 0.3558(2) 0.039(2) Uani 1 1 d G . .
C74 C 0.4260(4) 0.21343(15) 0.41586(19) 0.052(3) Uani 1 1 d G . .
H74 H 0.4458 0.2396 0.4413 0.062 Uiso 1 1 calc R . .
C75 C 0.4040(3) 0.16892(15) 0.43877(14) 0.056(3) Uani 1 1 d G . .
C76 C 0.3749(3) 0.13064(15) 0.40159(15) 0.054(3) Uani 1 1 d G . .
C77 C 0.3530(5) 0.08613(16) 0.4245(2) 0.072(4) Uani 1 1 d G . .
H77 H 0.3331 0.0600 0.3991 0.086 Uiso 1 1 calc R . .
C78 C 0.3601(5) 0.0799(2) 0.4846(2) 0.085(5) Uani 1 1 d G . .
H78 H 0.3450 0.0495 0.5003 0.102 Uiso 1 1 calc R . .
C79 C 0.3891(5) 0.1182(2) 0.52178(16) 0.095(5) Uani 1 1 d G . .
H79 H 0.3940 0.1139 0.5629 0.114 Uiso 1 1 calc R . .
C80 C 0.4111(5) 0.1627(2) 0.49887(14) 0.067(4) Uani 1 1 d G . .
H80 H 0.4309 0.1889 0.5243 0.080 Uiso 1 1 calc R . .
C81 C 0.4363(9) 0.0106(4) 0.1952(4) 0.070(4) Uani 1 1 d . . .
H81A H 0.4029 -0.0130 0.1683 0.084 Uiso 1 1 calc R . .
H81B H 0.4585 0.0364 0.1710 0.084 Uiso 1 1 calc R . .
C82 C 0.5622(11) -0.0468(4) 0.1888(5) 0.089(5) Uani 1 1 d . . .
H82A H 0.5234 -0.0742 0.1740 0.107 Uiso 1 1 calc R . .
H82B H 0.6157 -0.0608 0.2117 0.107 Uiso 1 1 calc R . .
C83 C 0.5896(12) -0.0182(5) 0.1355(5) 0.108(6) Uani 1 1 d . . .
H83A H 0.6196 -0.0403 0.1115 0.161 Uiso 1 1 calc R . .
H83B H 0.6293 0.0086 0.1496 0.161 Uiso 1 1 calc R . .
H83C H 0.5368 -0.0048 0.1119 0.161 Uiso 1 1 calc R . .
C84 C 0.4945(11) -0.0474(4) 0.2773(4) 0.092(5) Uani 1 1 d D . .
H84A H 0.4595 -0.0289 0.3027 0.111 Uiso 1 1 calc R . .
H84B H 0.5502 -0.0575 0.3013 0.111 Uiso 1 1 calc R . .
C85 C 0.4434(13) -0.0926(6) 0.2540(8) 0.163(9) Uani 1 1 d D . .
H85A H 0.4295 -0.1124 0.2868 0.245 Uiso 1 1 calc R . .
H85B H 0.4792 -0.1118 0.2304 0.245 Uiso 1 1 calc R . .
H85C H 0.3886 -0.0826 0.2299 0.245 Uiso 1 1 calc R . .
C86 C 0.4533(7) 0.2679(4) 0.3321(4) 0.048(3) Uani 1 1 d . . .
H86A H 0.4823 0.2871 0.3657 0.058 Uiso 1 1 calc R . .
H86B H 0.4990 0.2597 0.3075 0.058 Uiso 1 1 calc R . .
C87 C 0.4307(8) 0.3445(4) 0.2755(5) 0.057(3) Uani 1 1 d . . .
H87A H 0.4804 0.3333 0.2558 0.069 Uiso 1 1 calc R . .
H87B H 0.3881 0.3612 0.2459 0.069 Uiso 1 1 calc R . .
C88 C 0.4657(9) 0.3814(4) 0.3220(5) 0.072(4) Uani 1 1 d . . .
H88A H 0.4935 0.4085 0.3038 0.107 Uiso 1 1 calc R . .
H88B H 0.5092 0.3657 0.3511 0.107 Uiso 1 1 calc R . .
H88C H 0.4169 0.3939 0.3409 0.107 Uiso 1 1 calc R . .
C89 C 0.3133(7) 0.3126(4) 0.3312(4) 0.049(3) Uani 1 1 d . . .
H89A H 0.3391 0.3284 0.3681 0.058 Uiso 1 1 calc R . .
H89B H 0.2846 0.2820 0.3413 0.058 Uiso 1 1 calc R . .
C90 C 0.2436(8) 0.3461(5) 0.2996(5) 0.069(4) Uani 1 1 d . . .
H90A H 0.1988 0.3529 0.3249 0.104 Uiso 1 1 calc R . .
H90B H 0.2159 0.3303 0.2637 0.104 Uiso 1 1 calc R . .
H90C H 0.2710 0.3768 0.2899 0.104 Uiso 1 1 calc R . .
N1 N 0.1934(5) 0.1983(3) 0.1474(3) 0.041(2) Uani 1 1 d . . .
N2 N 0.7620(6) 0.1000(3) 0.1745(3) 0.050(2) Uani 1 1 d . A .
N3 N 0.6852(8) 0.1015(4) 0.3870(3) 0.084(4) Uani 1 1 d . A .
N4 N 0.4621(5) 0.2888(3) 0.0825(3) 0.044(2) Uani 1 1 d . . .
N5 N 0.5147(7) -0.0156(3) 0.2290(3) 0.065(3) Uani 1 1 d D A .
N6 N 0.3859(5) 0.3000(3) 0.2972(3) 0.043(2) Uani 1 1 d . . .
O1 O 0.3970(4) 0.1743(2) 0.1373(2) 0.0471(18) Uani 1 1 d . . .
O2 O 0.5513(5) 0.1121(2) 0.1641(2) 0.0504(19) Uani 1 1 d . . .
O3 O 0.6304(5) 0.1648(2) 0.2731(3) 0.055(2) Uani 1 1 d . . .
O4 O 0.5294(4) 0.2366(2) 0.2051(3) 0.0465(17) Uani 1 1 d . . .
O5 O 0.4809(5) 0.0940(3) 0.2692(3) 0.059(2) Uani 1 1 d . . .
O6 O 0.3950(4) 0.1872(2) 0.2604(2) 0.0487(18) Uani 1 1 d . . .
O7 O 0.2647(4) 0.2279(3) 0.1357(3) 0.056(2) Uani 1 1 d . . .
O8 O 0.6986(6) 0.0751(3) 0.2004(3) 0.062(2) Uani 1 1 d . . .
O9 O 0.6893(5) 0.0919(3) 0.3288(2) 0.056(2) Uani 1 1 d . . .
O10 O 0.4300(4) 0.2877(3) 0.1373(3) 0.0505(18) Uani 1 1 d . . .
O11 O 0.5735(6) 0.0207(3) 0.2562(3) 0.066(2) Uani 1 1 d . . .
O12 O 0.3482(4) 0.2739(2) 0.2473(3) 0.0473(18) Uani 1 1 d . . .

loop_
_atom_site_aniso_label
_atom_site_aniso_U_11
_atom_site_aniso_U_22
_atom_site_aniso_U_33
_atom_site_aniso_U_23
_atom_site_aniso_U_13
_atom_site_aniso_U_12
S1 0.0507(19) 0.048(2) 0.0658(17) -0.0001(15) -0.0217(13) -0.0052(14)
O1S 0.082(7) 0.073(6) 0.069(5) -0.002(4) -0.004(4) -0.011(5)
O2S 0.075(6) 0.031(4) 0.072(5) 0.000(4) -0.011(4) -0.013(4)
O3S 0.059(5) 0.072(6) 0.073(5) 0.018(4) -0.031(4) -0.005(4)
C1S 0.064(9) 0.055(9) 0.078(8) -0.011(7) -0.041(7) -0.003(7)
F1S 0.065(5) 0.071(5) 0.131(6) -0.002(5) -0.049(4) 0.012(4)
F2S 0.101(6) 0.048(5) 0.100(5) 0.018(4) -0.030(4) -0.005(4)
F3S 0.086(5) 0.057(5) 0.092(5) -0.016(4) -0.015(4) 0.012(4)
S3 0.0474(17) 0.0386(17) 0.0414(13) -0.0038(11) -0.0092(11) 0.0029(12)
O7S 0.065(6) 0.068(6) 0.059(4) 0.021(4) -0.022(4) 0.005(4)
O8S 0.148(9) 0.053(5) 0.034(3) -0.009(4) -0.001(4) -0.011(5)
O9S 0.048(6) 0.071(6) 0.130(7) -0.011(5) 0.027(5) -0.017(4)
C3S 0.055(8) 0.038(8) 0.083(8) -0.022(6) 0.002(6) -0.006(6)
F8S 0.073(7) 0.049(5) 0.334(16) 0.013(7) -0.034(8) 0.014(5)
F7S 0.074(5) 0.050(4) 0.106(5) 0.003(4) 0.022(4) -0.007(4)
F9S 0.227(12) 0.108(8) 0.132(7) -0.082(6) 0.103(8) -0.090(8)
Li1 0.048(10) 0.039(10) 0.036(8) -0.010(7) -0.022(7) -0.001(8)
Li2 0.040(10) 0.044(11) 0.059(10) 0.017(8) -0.017(8) -0.007(8)
Li3 0.124(19) 0.022(10) 0.066(12) -0.016(9) -0.034(11) 0.008(11)
C1 0.074(9) 0.052(8) 0.048(6) 0.003(6) -0.012(6) -0.009(6)
C2 0.110(11) 0.026(7) 0.053(6) -0.005(5) -0.026(7) -0.017(7)
C3 0.084(9) 0.060(9) 0.040(5) 0.000(5) -0.016(6) -0.026(7)
C4 0.084(9) 0.030(7) 0.046(6) 0.004(5) -0.024(5) -0.011(6)
C5 0.079(8) 0.025(6) 0.040(5) -0.004(4) -0.019(5) -0.008(6)
C6 0.066(8) 0.033(7) 0.037(5) 0.004(5) -0.019(5) -0.015(5)
C7 0.070(8) 0.033(7) 0.051(6) 0.010(5) -0.026(5) -0.009(6)
C8 0.055(7) 0.049(7) 0.040(5) 0.014(5) -0.021(5) -0.013(5)
C9 0.065(7) 0.027(6) 0.039(5) 0.009(4) -0.023(5) -0.016(5)
C10 0.068(8) 0.036(7) 0.039(5) 0.007(5) -0.012(5) 0.003(6)
C11 0.076(8) 0.025(6) 0.043(5) 0.001(4) -0.016(5) -0.011(5)
C12 0.070(8) 0.031(6) 0.030(5) 0.002(4) -0.023(5) 0.002(5)
C13 0.069(8) 0.031(6) 0.038(5) 0.005(4) -0.027(5) -0.005(5)
C14 0.064(7) 0.035(6) 0.038(5) 0.007(4) -0.014(5) 0.000(5)
C15 0.057(7) 0.042(7) 0.032(5) 0.007(4) -0.017(4) -0.008(5)
C16 0.068(7) 0.044(7) 0.025(4) 0.005(4) -0.015(4) -0.011(6)
C17 0.068(7) 0.036(6) 0.036(5) -0.001(4) -0.020(5) -0.009(5)
C18 0.068(8) 0.057(8) 0.031(5) 0.003(5) -0.031(5) -0.008(6)
C19 0.079(9) 0.058(8) 0.039(5) 0.012(5) -0.022(5) -0.021(7)
C20 0.055(7) 0.062(8) 0.046(5) 0.007(5) -0.016(5) -0.016(6)
C21 0.071(8) 0.048(7) 0.039(5) 0.015(5) -0.017(5) -0.013(6)
C22 0.162(15) 0.050(8) 0.060(7) -0.011(6) 0.049(9) -0.024(9)
C23 0.24(2) 0.087(12) 0.184(18) 0.055(13) 0.153(19) 0.054(14)
C24 0.051(7) 0.045(7) 0.035(5) -0.011(4) -0.024(4) -0.002(5)
C25 0.045(7) 0.056(8) 0.048(6) -0.002(5) -0.019(5) 0.007(5)
C26 0.067(8) 0.033(7) 0.052(6) 0.007(5) -0.028(5) -0.007(5)
C27 0.097(10) 0.030(7) 0.046(6) 0.010(5) -0.012(6) 0.013(6)
C28 0.144(14) 0.053(9) 0.072(8) 0.009(7) -0.010(8) 0.027(9)
C29 0.100(12) 0.078(10) 0.064(8) -0.005(7) -0.052(8) 0.016(9)
C30 0.107(14) 0.151(17) 0.076(9) 0.009(10) -0.035(9) 0.032(13)
C31 0.055(9) 0.110(13) 0.137(12) -0.097(11) 0.007(8) -0.015(8)
C32 0.042(8) 0.119(14) 0.158(15) -0.105(12) 0.023(9) -0.019(8)
C33 0.052(9) 0.079(10) 0.165(15) -0.085(11) 0.032(9) -0.027(7)
C34 0.049(8) 0.057(9) 0.105(9) -0.045(7) 0.000(6) -0.004(6)
C35 0.035(6) 0.056(8) 0.078(8) -0.033(6) -0.014(5) 0.005(5)
C36 0.025(6) 0.105(11) 0.087(9) -0.059(8) -0.011(6) 0.001(6)
C37 0.045(7) 0.077(9) 0.057(6) -0.037(7) -0.011(5) 0.005(6)
C38 0.040(6) 0.063(8) 0.041(5) -0.017(5) -0.020(4) 0.016(5)
C39 0.045(7) 0.058(8) 0.045(5) -0.015(5) -0.022(5) 0.026(5)
C40 0.049(7) 0.043(7) 0.054(6) -0.013(5) -0.032(5) 0.015(5)
C41 0.057(7) 0.027(6) 0.058(6) -0.007(5) -0.031(5) 0.005(5)
C42 0.054(7) 0.033(7) 0.045(5) 0.007(4) -0.019(5) -0.003(5)
C43 0.051(7) 0.033(6) 0.061(6) 0.007(5) -0.016(5) 0.001(5)
C44 0.046(7) 0.044(8) 0.087(8) 0.013(6) -0.009(6) 0.012(5)
C45 0.034(7) 0.050(8) 0.072(7) 0.006(6) -0.016(5) 0.004(5)
C46 0.023(6) 0.040(7) 0.097(9) -0.011(6) -0.024(5) -0.006(5)
C47 0.055(8) 0.074(9) 0.072(7) -0.032(7) -0.015(6) 0.016(6)
C48 0.033(8) 0.096(11) 0.106(10) -0.037(9) -0.019(7) 0.008(7)
C49 0.039(8) 0.080(10) 0.113(11) -0.033(9) 0.002(7) -0.006(6)
C50 0.033(7) 0.050(8) 0.111(10) -0.001(7) -0.013(6) -0.002(5)
C51 0.092(10) 0.072(9) 0.037(5) -0.017(6) -0.020(6) 0.045(8)
C52 0.23(3) 0.140(18) 0.060(9) 0.032(11) 0.005(13) 0.109(19)
C53 0.166(16) 0.021(7) 0.071(8) 0.010(6) -0.034(9) 0.008(8)
C54 0.152(16) 0.139(16) 0.076(9) -0.057(10) -0.067(10) 0.096(13)
C55 0.35(4) 0.43(4) 0.106(14) -0.13(2) -0.116(17) 0.35(4)
C56 0.043(6) 0.039(7) 0.055(6) 0.005(5) -0.016(5) 0.004(5)
C57 0.058(7) 0.025(6) 0.049(5) 0.013(4) -0.005(5) 0.000(5)
C58 0.053(7) 0.048(7) 0.060(6) 0.006(5) -0.009(5) 0.007(5)
C59 0.037(6) 0.054(7) 0.057(6) 0.009(5) -0.020(5) -0.007(5)
C60 0.064(8) 0.077(9) 0.042(5) -0.016(6) -0.017(5) 0.002(6)
C61 0.090(11) 0.070(10) 0.084(9) 0.019(8) -0.059(8) -0.027(8)
C62 0.068(10) 0.062(10) 0.113(11) 0.023(9) -0.040(8) -0.019(8)
C63 0.102(12) 0.045(8) 0.088(9) 0.023(7) -0.021(8) -0.010(8)
C64 0.073(9) 0.053(8) 0.061(7) 0.021(6) -0.026(6) -0.023(7)
C65 0.098(11) 0.033(7) 0.054(7) 0.019(5) -0.043(6) -0.023(7)
C66 0.121(13) 0.040(8) 0.059(7) 0.017(6) -0.050(7) -0.013(8)
C67 0.132(13) 0.032(7) 0.053(7) 0.009(6) -0.050(7) 0.001(8)
C68 0.110(11) 0.041(7) 0.035(5) 0.004(5) -0.032(6) -0.003(7)
C69 0.098(10) 0.026(6) 0.040(5) 0.000(5) -0.029(6) -0.009(6)
C70 0.104(10) 0.020(6) 0.040(5) 0.009(5) -0.026(6) 0.003(6)
C71 0.062(7) 0.038(7) 0.043(5) 0.011(5) -0.025(5) -0.004(5)
C72 0.054(7) 0.034(6) 0.031(4) 0.001(4) -0.015(4) -0.001(5)
C73 0.038(6) 0.034(6) 0.041(5) 0.003(4) -0.007(4) 0.003(4)
C74 0.055(7) 0.057(8) 0.038(5) 0.002(5) -0.014(5) -0.001(6)
C75 0.088(9) 0.032(7) 0.040(5) 0.013(5) -0.016(5) -0.008(6)
C76 0.085(9) 0.031(6) 0.036(5) 0.015(5) -0.024(5) -0.005(6)
C77 0.110(11) 0.052(8) 0.044(6) 0.000(6) -0.022(6) -0.010(7)
C78 0.159(14) 0.048(8) 0.040(6) 0.007(6) -0.013(7) -0.018(8)
C79 0.173(16) 0.061(9) 0.042(6) 0.017(6) -0.023(8) -0.020(10)
C80 0.110(10) 0.040(7) 0.040(5) 0.005(5) -0.027(6) -0.006(7)
C81 0.129(11) 0.037(7) 0.031(5) 0.002(5) -0.036(6) -0.017(7)
C82 0.171(15) 0.041(8) 0.048(7) -0.004(6) -0.008(8) -0.009(9)
C83 0.22(2) 0.046(9) 0.046(7) -0.008(6) -0.009(9) -0.008(10)
C84 0.167(16) 0.044(8) 0.063(8) -0.015(7) 0.005(9) -0.033(9)
C85 0.15(2) 0.19(2) 0.144(16) 0.042(17) -0.004(14) -0.041(17)
C86 0.050(7) 0.042(7) 0.045(5) 0.002(5) -0.021(5) 0.006(5)
C87 0.062(8) 0.039(7) 0.065(7) 0.020(6) -0.013(5) -0.004(6)
C88 0.077(10) 0.031(7) 0.100(9) -0.003(7) -0.008(7) -0.007(6)
C89 0.042(7) 0.044(7) 0.057(6) 0.008(5) -0.003(5) 0.007(5)
C90 0.051(8) 0.086(10) 0.068(7) 0.021(7) 0.001(6) 0.015(6)
N1 0.047(5) 0.041(5) 0.033(4) 0.001(4) -0.003(4) -0.012(4)
N2 0.072(7) 0.024(5) 0.046(5) 0.004(4) -0.020(4) 0.007(5)
N3 0.144(11) 0.073(8) 0.028(4) -0.009(5) -0.015(5) 0.063(7)
N4 0.044(5) 0.043(6) 0.041(4) 0.009(4) -0.010(4) 0.000(4)
N5 0.144(10) 0.019(5) 0.026(4) -0.002(4) -0.011(5) -0.011(5)
N6 0.050(5) 0.033(5) 0.041(4) -0.006(4) -0.019(4) 0.006(4)
O1 0.058(5) 0.035(4) 0.041(3) -0.001(3) -0.020(3) -0.014(3)
O2 0.081(5) 0.031(4) 0.032(3) 0.004(3) -0.019(3) -0.008(4)
O3 0.080(6) 0.037(4) 0.039(3) -0.015(3) -0.022(3) 0.011(4)
O4 0.047(4) 0.038(4) 0.049(4) 0.003(3) -0.014(3) -0.006(3)
O5 0.084(6) 0.046(5) 0.041(4) 0.001(3) -0.013(4) -0.016(4)
O6 0.060(5) 0.047(5) 0.032(3) 0.005(3) -0.019(3) -0.010(4)
O7 0.042(4) 0.051(5) 0.067(4) 0.022(4) -0.020(3) -0.014(4)
O8 0.106(7) 0.037(5) 0.038(4) 0.001(3) -0.014(4) 0.009(4)
O9 0.080(6) 0.054(5) 0.029(3) -0.006(3) -0.013(3) 0.023(4)
O10 0.047(5) 0.055(5) 0.046(4) 0.010(3) -0.009(3) -0.001(3)
O11 0.116(7) 0.036(5) 0.038(4) -0.009(3) -0.016(4) -0.002(4)
O12 0.053(5) 0.035(4) 0.047(4) 0.004(3) -0.017(3) -0.007(3)

loop_
_atom_type_symbol
_atom_type_description
_atom_type_scat_dispersion_real
_atom_type_scat_dispersion_imag
_atom_type_scat_source
C C 0.0033 0.0016 'International Tables Vol C Tables 4.2.6.8 and 6.1.1.4'
H H 0.0000 0.0000 'International Tables Vol C Tables 4.2.6.8 and 6.1.1.4'
Li Li -0.0003 0.0001 'International Tables Vol C Tables 4.2.6.8 and 6.1.1.4'
N N 0.0061 0.0033 'International Tables Vol C Tables 4.2.6.8 and 6.1.1.4'
O O 0.0106 0.0060 'International Tables Vol C Tables 4.2.6.8 and 6.1.1.4'
F F 0.0171 0.0103 'International Tables Vol C Tables 4.2.6.8 and 6.1.1.4'
S S 0.1246 0.1234 'International Tables Vol C Tables 4.2.6.8 and 6.1.1.4'

loop_
_geom_angle_atom_site_label_1
_geom_angle_atom_site_label_2
_geom_angle_atom_site_label_3
_geom_angle
O2S S1 O3S 114.3(5)
O2S S1 O1S 114.8(5)
O3S S1 O1S 115.6(5)
O2S S1 C1S 102.8(5)
O3S S1 C1S 103.2(5)
O1S S1 C1S 103.8(5)
F1S C1S F3S 106.7(10)
F1S C1S F2S 107.3(9)
F3S C1S F2S 104.7(9)
F1S C1S S1 112.3(8)
F3S C1S S1 112.7(7)
F2S C1S S1 112.7(8)
S2SA O5S S2S 46.1(3)
S2SA O5S Li3 132.1(9)
S2S O5S Li3 164.8(9)
O5S S2S O6S 119.2(5)
O5S S2S O4S 115.2(6)
O6S S2S O4S 115.9
O5S S2S C2S 94.8(5)
O6S S2S C2S 102.7
O4S S2S C2S 104.1
F4S C2S F6S 106.5(6)
F4S C2S F5S 106.0
F6S C2S F5S 104.9(6)
F4S C2S S2S 112.9
F6S C2S S2S 112.9(4)
F5S C2S S2S 112.9
O5S S2SA O6SA 117.4(6)
O5S S2SA O4SA 120.5(7)
O6SA S2SA O4SA 115.3
O5S S2SA C2SA 89.3(5)
O6SA S2SA C2SA 102.8
O4SA S2SA C2SA 104.0
F6SA C2SA F5SA 105.2(4)
F6SA C2SA F4SA 115.1(9)
F5SA C2SA F4SA 107.8(10)
F6SA C2SA S2SA 107.1(10)
F5SA C2SA S2SA 108.2(10)
F4SA C2SA S2SA 112.9
O9S S3 O8S 117.2(6)
O9S S3 O7S 114.6(5)
O8S S3 O7S 111.4(5)
O9S S3 C3S 105.2(5)
O8S S3 C3S 103.7(5)
O7S S3 C3S 102.7(5)
S3 O7S Li2 143.0(8)
F9S C3S F7S 106.8(9)
F9S C3S F8S 105.5(11)
F7S C3S F8S 104.9(10)
F9S C3S S3 113.5(8)
F7S C3S S3 114.2(7)
F8S C3S S3 111.2(7)
O6 Li1 O2 150.0(9)
O6 Li1 O4 86.6(7)
O2 Li1 O4 114.8(8)
O6 Li1 O3 115.7(7)
O2 Li1 O3 89.2(7)
O4 Li1 O3 81.9(6)
O6 Li1 O5 83.2(7)
O2 Li1 O5 82.2(6)
O4 Li1 O5 158.6(7)
O3 Li1 O5 85.6(6)
O6 Li1 O1 80.6(6)
O2 Li1 O1 81.9(5)
O4 Li1 O1 81.8(6)
O3 Li1 O1 156.1(9)
O5 Li1 O1 114.8(7)
O7S Li2 O10 113.7(9)
O7S Li2 O7 118.5(9)
O10 Li2 O7 100.5(9)
O7S Li2 O12 121.9(10)
O10 Li2 O12 100.2(8)
O7 Li2 O12 98.4(8)
O11 Li3 O9 103.2(12)
O11 Li3 O8 96.4(9)
O9 Li3 O8 101.1(9)
O11 Li3 O5S 123.4(10)
O9 Li3 O5S 113.8(10)
O8 Li3 O5S 115.6(13)
C2 C1 C6 120.0
C3 C2 C1 120.0
C4 C3 C2 120.0
C3 C4 C5 120.0
C6 C5 C4 120.0
C6 C5 C10 120.0
C4 C5 C10 120.0
C7 C6 C5 120.0
C7 C6 C1 120.0
C5 C6 C1 120.0
C8 C7 C6 120.0
C7 C8 C9 120.0
C7 C8 C21 116.3(5)
C9 C8 C21 123.4(5)
O1 C9 C10 121.8(5)
O1 C9 C8 117.7(5)
C10 C9 C8 120.0
C9 C10 C5 120.0
C9 C10 C11 114.9(3)
C5 C10 C11 125.1(3)
C12 C11 C16 120.0
C12 C11 C10 118.0(3)
C16 C11 C10 121.8(3)
O2 C12 C13 117.8(4)
O2 C12 C11 122.0(4)
C13 C12 C11 120.0
C12 C13 C14 120.0
C12 C13 C26 122.3(5)
C14 C13 C26 116.6(5)
C15 C14 C13 120.0
C14 C15 C16 120.0
C14 C15 C20 120.0
C16 C15 C20 120.0
C17 C16 C15 120.0
C17 C16 C11 120.0
C15 C16 C11 120.0
C18 C17 C16 120.0
C17 C18 C19 120.0
C20 C19 C18 120.0
C19 C20 C15 120.0
N1 C21 C8 114.3(7)
N1 C22 C23 113.2(10)
C25 C24 N1 114.4(8)
N2 C26 C13 113.0(7)
N2 C27 C28 114.4(8)
N2 C29 C30 115.0(11)
C32 C31 C36 120.0
C31 C32 C33 120.0
C34 C33 C32 120.0
C35 C34 C33 120.0
C34 C35 C36 120.0
C34 C35 C40 120.0
C36 C35 C40 120.0
C37 C36 C35 120.0
C37 C36 C31 120.0
C35 C36 C31 120.0
C38 C37 C36 120.0
C39 C38 C37 120.0
C39 C38 C51 122.2(5)
C37 C38 C51 117.4(5)
O3 C39 C38 118.4(5)
O3 C39 C40 121.1(4)
C38 C39 C40 120.0
C39 C40 C35 120.0
C39 C40 C41 116.6(4)
C35 C40 C41 123.0(4)
C42 C41 C46 120.0
C42 C41 C40 115.8(4)
C46 C41 C40 124.0(4)
O4 C42 C43 117.9(4)
O4 C42 C41 122.1(4)
C43 C42 C41 120.0
C42 C43 C44 120.0
C42 C43 C56 122.0(5)
C44 C43 C56 117.7(5)
C45 C44 C43 120.0
C44 C45 C46 120.0
C44 C45 C50 120.0
C46 C45 C50 120.0
C47 C46 C45 120.0
C47 C46 C41 120.0
C45 C46 C41 120.0
C46 C47 C48 120.0
C49 C48 C47 120.0
C50 C49 C48 120.0
C49 C50 C45 120.0
C38 C51 N3 115.5(10)
N3 C52 C53 100.8(12)
C55 C54 N3 108.2(16)
C43 C56 N4 113.1(7)
N4 C57 C58 113.0(9)
N4 C59 C60 115.3(9)
C62 C61 C66 120.0
C63 C62 C61 120.0
C62 C63 C64 120.0
C65 C64 C63 120.0
C64 C65 C66 120.0
C64 C65 C70 120.0
C66 C65 C70 120.0
C67 C66 C65 120.0
C67 C66 C61 120.0
C65 C66 C61 120.0
C68 C67 C66 120.0
C67 C68 C69 120.0
C67 C68 C81 117.4(6)
C69 C68 C81 122.4(6)
C70 C69 C68 120.0
C70 C69 O5 121.1(5)
C68 C69 O5 118.8(5)
C69 C70 C65 120.0
C69 C70 C71 116.8(4)
C65 C70 C71 122.8(4)
C72 C71 C76 120.0
C72 C71 C70 117.3(3)
C76 C71 C70 122.7(3)
O6 C72 C71 121.9(4)
O6 C72 C73 117.6(4)
C71 C72 C73 120.0
C74 C73 C72 120.0
C74 C73 C86 118.3(4)
C72 C73 C86 121.4(5)
C75 C74 C73 120.0
C76 C75 C74 120.0
C76 C75 C80 120.0
C74 C75 C80 120.0
C77 C76 C75 120.0
C77 C76 C71 120.0
C75 C76 C71 120.0
C78 C77 C76 120.0
C77 C78 C79 120.0
C80 C79 C78 120.0
C79 C80 C75 120.0
N5 C81 C68 115.0(7)
N5 C82 C83 113.8(9)
N5 C84 C85 111.2(10)
N6 C86 C73 116.5(8)
C88 C87 N6 115.7(9)
N6 C89 C90 114.5(8)
O7 N1 C22 103.7(7)
O7 N1 C24 108.6(7)
C22 N1 C24 113.4(9)
O7 N1 C21 109.2(7)
C22 N1 C21 111.2(8)
C24 N1 C21 110.4(7)
O8 N2 C27 107.9(8)
O8 N2 C29 103.8(8)
C27 N2 C29 116.9(10)
O8 N2 C26 109.6(8)
C27 N2 C26 108.9(7)
C29 N2 C26 109.6(8)
C52 N3 O9 116.8(11)
C52 N3 C51 118.7(11)
O9 N3 C51 109.9(7)
C52 N3 C54 98.4(11)
O9 N3 C54 104.9(10)
C51 N3 C54 105.8(9)
O10 N4 C59 106.9(7)
O10 N4 C57 108.5(7)
C59 N4 C57 114.0(7)
O10 N4 C56 108.4(7)
C59 N4 C56 109.9(8)
C57 N4 C56 109.0(8)
O11 N5 C84 105.2(7)
O11 N5 C81 107.6(7)
C84 N5 C81 115.6(11)
O11 N5 C82 109.6(10)
C84 N5 C82 107.4(8)
C81 N5 C82 111.2(8)
O12 N6 C89 107.3(7)
O12 N6 C86 108.4(7)
C89 N6 C86 111.1(7)
O12 N6 C87 106.9(7)
C89 N6 C87 113.2(8)
C86 N6 C87 109.8(8)
C9 O1 Li1 116.5(6)
C12 O2 Li1 124.7(6)
C39 O3 Li1 122.0(6)
C42 O4 Li1 122.2(7)
C69 O5 Li1 120.3(6)
C72 O6 Li1 123.6(6)
N1 O7 Li2 135.8(8)
N2 O8 Li3 137.5(9)
N3 O9 Li3 142.2(9)
N4 O10 Li2 136.1(7)
N5 O11 Li3 144.2(9)
N6 O12 Li2 134.0(7)

loop_
_geom_bond_atom_site_label_1
_geom_bond_atom_site_label_2
_geom_bond_distance
S1 O2S 1.425(7)
S1 O3S 1.446(7)
S1 O1S 1.449(7)
S1 C1S 1.798(13)
C1S F1S 1.327(10)
C1S F3S 1.335(10)
C1S F2S 1.339(10)
O5S S2SA 1.427(5)
O5S S2S 1.436(5)
O5S Li3 1.98(2)
S2S O6S 1.4476
S2S O4S 1.4522
S2S C2S 1.7866
C2S F4S 1.3259
C2S F6S 1.336(5)
C2S F5S 1.3465
S2SA O6SA 1.4482
S2SA O4SA 1.4637
S2SA C2SA 1.7955
C2SA F6SA 1.315(5)
C2SA F5SA 1.316(5)
C2SA F4SA 1.3166
S3 O9S 1.417(7)
S3 O8S 1.434(6)
S3 O7S 1.435(7)
S3 C3S 1.796(12)
O7S Li2 1.862(19)
C3S F9S 1.303(10)
C3S F7S 1.305(10)
C3S F8S 1.313(11)
Li1 O6 2.098(18)
Li1 O2 2.099(17)
Li1 O4 2.140(18)
Li1 O3 2.190(16)
Li1 O5 2.218(18)
Li1 O1 2.335(15)
Li2 O10 1.948(19)
Li2 O7 1.971(19)
Li2 O12 1.984(17)
Li3 O11 1.87(3)
Li3 O9 1.945(19)
Li3 O8 1.98(2)
C1 C2 1.3900
C1 C6 1.3900
C2 C3 1.3900
C3 C4 1.3900
C4 C5 1.3900
C5 C6 1.3900
C5 C10 1.3900
C6 C7 1.3900
C7 C8 1.3900
C8 C9 1.3900
C8 C21 1.540(12)
C9 O1 1.377(7)
C9 C10 1.3900
C10 C11 1.564(6)
C11 C12 1.3900
C11 C16 1.3900
C12 O2 1.366(7)
C12 C13 1.3900
C13 C14 1.3900
C13 C26 1.560(10)
C14 C15 1.3900
C15 C16 1.3900
C15 C20 1.3900
C16 C17 1.3900
C17 C18 1.3900
C18 C19 1.3900
C19 C20 1.3900
C21 N1 1.513(13)
C22 N1 1.461(13)
C22 C23 1.521(5)
C24 C25 1.494(14)
C24 N1 1.497(11)
C26 N2 1.514(12)
C27 N2 1.473(12)
C27 C28 1.528(16)
C29 N2 1.486(13)
C29 C30 1.524(5)
C31 C32 1.3900
C31 C36 1.3900
C32 C33 1.3900
C33 C34 1.3900
C34 C35 1.3900
C35 C36 1.3900
C35 C40 1.3900
C36 C37 1.3900
C37 C38 1.3900
C38 C39 1.3900
C38 C51 1.492(14)
C39 O3 1.389(7)
C39 C40 1.3900
C40 C41 1.540(6)
C41 C42 1.3900
C41 C46 1.3900
C42 O4 1.373(8)
C42 C43 1.3900
C43 C44 1.3900
C43 C56 1.544(10)
C44 C45 1.3900
C45 C46 1.3900
C45 C50 1.3900
C46 C47 1.3900
C47 C48 1.3900
C48 C49 1.3900
C49 C50 1.3900
C51 N3 1.529(14)
C52 N3 1.315(17)
C52 C53 1.524(5)
C54 C55 1.532(5)
C54 N3 1.60(2)
C56 N4 1.545(12)
C57 N4 1.501(12)
C57 C58 1.529(14)
C59 N4 1.495(12)
C59 C60 1.503(13)
C61 C62 1.3900
C61 C66 1.3900
C62 C63 1.3900
C63 C64 1.3900
C64 C65 1.3900
C65 C66 1.3900
C65 C70 1.3900
C66 C67 1.3900
C67 C68 1.3900
C68 C69 1.3900
C68 C81 1.523(14)
C69 C70 1.3900
C69 O5 1.399(9)
C70 C71 1.545(6)
C71 C72 1.3900
C71 C76 1.3900
C72 O6 1.369(6)
C72 C73 1.3900
C73 C74 1.3900
C73 C86 1.552(11)
C74 C75 1.3900
C75 C76 1.3900
C75 C80 1.3900
C76 C77 1.3900
C77 C78 1.3900
C78 C79 1.3900
C79 C80 1.3900
C81 N5 1.520(15)
C82 N5 1.522(15)
C82 C83 1.567(16)
C84 N5 1.484(5)
C84 C85 1.523(5)
C86 N6 1.504(11)
C87 C88 1.518(15)
C87 N6 1.519(13)
C89 N6 1.490(12)
C89 C90 1.516(14)
N1 O7 1.418(9)
N2 O8 1.390(11)
N3 O9 1.381(9)
N4 O10 1.422(9)
N5 O11 1.428(11)
N6 O12 1.410(9)
